data_2012044
loop_
_publ_author_name
'Zukerman-Schpector, J.'
'Haiduc, Ionel'
'Camillo, Robinson L.'
'Comasseto, Jo\~ao V.'
'Cunha, Rodrigo L. O. R.'
'Caracelli, I.'

_publ_section_title
;
 Acetonyldichloro[(<i>Z</i>)-2-chloro-2-phenylvinyl]tellurium(IV),
 helical chains of metal complexes
;
_journal_issue 6
_journal_name_full 'Acta Crystallographica Section C'
_journal_page_first 749
_journal_page_last 750
_journal_paper_doi 10.1107/S0108270101004656
_journal_volume 57
_journal_year 2001
_chemical_formula_iupac 'C11 H11 Cl3 O Te'
_chemical_formula_moiety 'C11 H11 Cl3 O Te'
_chemical_formula_sum 'C11 H11 Cl3 O Te'
_chemical_formula_weight 393.15
_chemical_name_systematic
;
 ?
;
_space_group_IT_number 14
_symmetry_cell_setting monoclinic
_symmetry_space_group_name_Hall '-P 2yn'
_symmetry_space_group_name_H-M 'P 1 21/n 1'
_cell_angle_alpha 90.00
_cell_angle_beta 96.190(10)
_cell_angle_gamma 90.00
_cell_formula_units_Z 4
_cell_length_a 12.6610(10)
_cell_length_b 6.0330(8)
_cell_length_c 18.4940(2)
_cell_measurement_reflns_used 25
_cell_measurement_temperature 293(2)
_cell_measurement_theta_max 18.36
_cell_measurement_theta_min 10.17
_cell_volume 1404.4(2)
_computing_cell_refinement 'CAD-4 Software'
_computing_data_collection 'CAD-4 Software (Enraf-Nonius, 1989)'
_computing_data_reduction 'XCAD4 (Harms & Wocadlo, 1995)'
_computing_molecular_graphics 'ZORTEP (Zsolnai, 1995)'
_computing_publication_material 'PARST95 (Nardelli, 1995), PLATON (Spek, 1998) and WinGX (Farrugia, 1999)'
_computing_structure_refinement 'SHELXL97 (Sheldrick, 1997)'
_computing_structure_solution 'SIR92 (Altomare et al., 1993)'
_diffrn_ambient_temperature 293(2)
_diffrn_measured_fraction_theta_full 1.000
_diffrn_measured_fraction_theta_max 1.000
_diffrn_measurement_device_type 'Enraf-Nonius CAD-4'
_diffrn_measurement_method \w/-2\q
_diffrn_radiation_monochromator graphite
_diffrn_radiation_source 'fine-focus sealed tube'
_diffrn_radiation_type MoK\a
_diffrn_radiation_wavelength .71073
_diffrn_reflns_av_R_equivalents .0113
_diffrn_reflns_av_sigmaI/netI .0227
_diffrn_reflns_limit_h_max 15
_diffrn_reflns_limit_h_min 0
_diffrn_reflns_limit_k_max 7
_diffrn_reflns_limit_k_min 0
_diffrn_reflns_limit_l_max 22
_diffrn_reflns_limit_l_min -22
_diffrn_reflns_number 2894
_diffrn_reflns_theta_full 26.00
_diffrn_reflns_theta_max 26.00
_diffrn_reflns_theta_min 1.86
_diffrn_standards_decay_% .8
_diffrn_standards_interval_time 30
_diffrn_standards_number 3
_exptl_absorpt_coefficient_mu 2.666
_exptl_absorpt_correction_T_max .587
_exptl_absorpt_correction_T_min .394
_exptl_absorpt_correction_type '\y scan'
_exptl_absorpt_process_details '(North, et al., 1968)'
_exptl_crystal_colour yellow
_exptl_crystal_density_diffrn 1.859
_exptl_crystal_density_meas ?
_exptl_crystal_density_method 'not measured'
_exptl_crystal_description irregular
_exptl_crystal_F_000 752
_exptl_crystal_size_max .40
_exptl_crystal_size_mid .25
_exptl_crystal_size_min .20
_refine_diff_density_max .516
_refine_diff_density_min -.476
_refine_ls_extinction_method none
_refine_ls_goodness_of_fit_ref 1.044
_refine_ls_hydrogen_treatment constr
_refine_ls_matrix_type full
_refine_ls_number_parameters 146
_refine_ls_number_reflns 2765
_refine_ls_number_restraints 0
_refine_ls_restrained_S_all 1.044
_refine_ls_R_factor_all .0411
_refine_ls_R_factor_gt .0252
_refine_ls_shift/su_max <0.001
_refine_ls_shift/su_mean .000
_refine_ls_structure_factor_coef Fsqd
_refine_ls_weighting_details 'w = 1/[\s^2^(Fo^2^)+(0.0332P)^2^+0.9575P] where P = (Fo^2^+2Fc^2^)/3'
_refine_ls_weighting_scheme calc
_refine_ls_wR_factor_ref .0714
_reflns_number_gt 2195
_reflns_number_total 2765
_reflns_threshold_expression I>2\s(I)
_cod_data_source_file na1512.cif
_cod_data_source_block I
_cod_depositor_comments
;
The following automatic conversions were performed:

'_exptl_crystal_density_meas' value 'not measured' was changed to '?'
- the value is perceived as not measured.

Automatic conversion script
Id: cif_fix_values 3008 2015-01-20 13:52:24Z robertas 
;
_cod_original_cell_volume 1404.4(3)
_cod_original_sg_symbol_H-M 'P 21/n'
_cod_database_code 2012044
_cod_database_fobs_code 2012044

loop_
_symmetry_equiv_pos_as_xyz
'x, y, z'
'-x+1/2, y+1/2, -z+1/2'
'-x, -y, -z'
'x-1/2, -y-1/2, z-1/2'

loop_
_atom_site_label
_atom_site_fract_x
_atom_site_fract_y
_atom_site_fract_z
_atom_site_U_iso_or_equiv
_atom_site_adp_type
_atom_site_calc_flag
_atom_site_refinement_flags
_atom_site_occupancy
_atom_site_disorder_assembly
_atom_site_disorder_group
_atom_site_type_symbol
Te .144145(18) .15391(4) .134876(13) .05104(10) Uani d . 1 . . Te
Cl1 .11439(10) .29239(18) .00597(6) .0701(3) Uani d . 1 . . Cl
Cl2 .15327(9) -.0258(2) .25671(6) .0785(3) Uani d . 1 . . Cl
Cl3 -.01838(10) .5037(2) .19260(8) .0890(4) Uani d . 1 . . Cl
O .3449(3) .0173(6) .0954(2) .1007(12) Uani d . 1 . . O
C1 -.0197(3) .1178(6) .1290(2) .0537(9) Uani d . 1 . . C
H1 -.0508 -.0104 .1084 .064 Uiso calc R 1 . . H
C2 -.0807(3) .2700(6) .15336(19) .0501(8) Uani d . 1 . . C
C3 -.1972(3) .2650(7) .1508(2) .0506(8) Uani d . 1 . . C
C4 -.2538(3) .4379(8) .1758(2) .0699(11) Uani d . 1 . . C
H4 -.2179 .5633 .1945 .084 Uiso calc R 1 . . H
C5 -.3632(4) .4284(9) .1736(3) .0792(13) Uani d . 1 . . C
H5 -.3999 .5458 .1917 .095 Uiso calc R 1 . . H
C6 -.4171(4) .2493(10) .1452(3) .0764(13) Uani d . 1 . . C
H6 -.4907 .2440 .1432 .092 Uiso calc R 1 . . H
C7 -.3622(3) .0760(9) .1194(3) .0780(13) Uani d . 1 . . C
H7 -.3991 -.0466 .0994 .094 Uiso calc R 1 . . H
C8 -.2531(3) .0810(7) .1226(2) .0652(10) Uani d . 1 . . C
H8 -.2167 -.0392 .1058 .078 Uiso calc R 1 . . H
C9 .1809(3) -.1600(6) .0912(2) .0606(10) Uani d . 1 . . C
H9A .1668 -.2785 .1243 .073 Uiso calc R 1 . . H
H9B .1389 -.1852 .0449 .073 Uiso calc R 1 . . H
C10 .2968(3) -.1500(7) .0816(2) .0618(10) Uani d . 1 . . C
C11 .3460(4) -.3516(8) .0529(3) .0775(13) Uani d . 1 . . C
H11A .4139 -.3139 .0376 .116 Uiso calc R 1 . . H
H11B .3006 -.4085 .0122 .116 Uiso calc R 1 . . H
H11C .3553 -.4623 .0903 .116 Uiso calc R 1 . . H

loop_
_atom_site_aniso_label
_atom_site_aniso_U_11
_atom_site_aniso_U_22
_atom_site_aniso_U_33
_atom_site_aniso_U_12
_atom_site_aniso_U_13
_atom_site_aniso_U_23
Te .04700(14) .04624(14) .05870(16) -.00455(10) .00029(10) -.00840(11)
Cl1 .0854(7) .0612(6) .0629(6) -.0015(5) .0044(5) -.0054(5)
Cl2 .0745(7) .0886(8) .0697(6) .0038(6) -.0043(5) .0109(6)
Cl3 .0727(7) .0722(7) .1268(11) -.0185(6) .0318(7) -.0511(7)
O .0586(18) .086(2) .158(4) -.0196(18) .017(2) -.031(3)
C1 .053(2) .049(2) .057(2) -.0028(16) -.0031(16) -.0100(17)
C2 .057(2) .0464(19) .0471(19) -.0063(17) .0085(16) -.0054(16)
C3 .054(2) .0500(19) .0490(19) -.0009(17) .0115(16) .0016(16)
C4 .065(3) .064(3) .082(3) .004(2) .014(2) -.008(2)
C5 .065(3) .082(3) .092(3) .013(3) .020(2) -.007(3)
C6 .051(2) .095(3) .086(3) .002(3) .018(2) .013(3)
C7 .064(3) .078(3) .092(3) -.016(2) .007(2) .001(3)
C8 .058(2) .059(2) .080(3) -.0044(19) .015(2) -.009(2)
C9 .060(2) .041(2) .081(3) -.0017(17) .014(2) -.0111(19)
C10 .053(2) .062(2) .070(3) .000(2) .0050(18) -.001(2)
C11 .069(3) .078(3) .087(3) .008(2) .018(2) .003(3)

loop_
_atom_type_symbol
_atom_type_description
_atom_type_scat_dispersion_real
_atom_type_scat_dispersion_imag
_atom_type_scat_source
C C .0033 .0016 'International Tables Vol C Tables 4.2.6.8 and 6.1.1.4'
H H .0000 .0000 'International Tables Vol C Tables 4.2.6.8 and 6.1.1.4'
Te Te -.5308 1.6751 'International Tables Vol C Tables 4.2.6.8 and 6.1.1.4'
Cl Cl .1484 .1585 'International Tables Vol C Tables 4.2.6.8 and 6.1.1.4'
O O .0106 .0060 'International Tables Vol C Tables 4.2.6.8 and 6.1.1.4'

loop_
_geom_angle_atom_site_label_1
_geom_angle_atom_site_label_2
_geom_angle_atom_site_label_3
_geom_angle
_geom_angle_publ_flag
C1 Te C9 98.32(14) yes
C1 Te Cl2 87.16(11) yes
C9 Te Cl2 88.03(13) yes
C1 Te Cl1 86.47(11) yes
C9 Te Cl1 87.26(13) yes
Cl2 Te Cl1 171.46(4) yes
C2 C1 Te 122.0(3) no
C1 C2 C3 126.9(3) no
C1 C2 Cl3 117.1(3) no
C3 C2 Cl3 116.0(3) no
C4 C3 C8 118.1(4) no
C4 C3 C2 122.1(4) no
C8 C3 C2 119.8(4) no
C3 C4 C5 121.1(4) no
C6 C5 C4 120.4(5) no
C5 C6 C7 119.4(4) no
C6 C7 C8 120.8(5) no
C7 C8 C3 120.2(4) no
C10 C9 Te 105.4(3) no
O C10 C11 122.9(4) no
O C10 C9 119.6(4) no
C11 C10 C9 117.5(4) no

loop_
_geom_bond_atom_site_label_1
_geom_bond_atom_site_label_2
_geom_bond_distance
_geom_bond_publ_flag
Te C1 2.077(4) yes
Te C9 2.130(4) yes
Te Cl2 2.4918(12) yes
Te Cl1 2.5158(11) yes
Cl3 C2 1.736(4) no
O C10 1.192(5) no
C1 C2 1.310(5) no
C2 C3 1.471(5) no
C3 C4 1.373(6) no
C3 C8 1.388(6) no
C4 C5 1.382(6) no
C5 C6 1.353(7) no
C6 C7 1.370(7) no
C7 C8 1.377(5) no
C9 C10 1.498(5) no
C10 C11 1.491(6) no

loop_
_geom_hbond_atom_site_label_D
_geom_hbond_atom_site_label_H
_geom_hbond_atom_site_label_A
_geom_hbond_site_symmetry_A
_geom_hbond_distance_DH
_geom_hbond_distance_HA
_geom_hbond_distance_DA
_geom_hbond_angle_DHA
_geom_hbond_publ_flag
C6 H6 O 1_455 .93 2.57 3.360(6) 144 yes
C4 H4 Cl3 1_555 .93 2.56 2.990(4) 109 yes
C1 H1 Cl1 3_555 .93 2.77 3.626(4) 154 yes
C11 H11C Cl2 2_545 .96 2.87 3.674(6) 142 yes

loop_
_cod_related_entry_id
_cod_related_entry_database
_cod_related_entry_code
1 ChemSpider 21182114
